data_7205383
loop_
_publ_author_name
'Karmakar, Anirban'
'Goldberg, Israel'

_publ_section_title
;
 Coordination polymers of flexible tetracarboxylic acids with metal
 ions. I. Synthesis of CH2- and (CH2)2-spaced bis(oxy)isophthalic acid
 ligands, and structural characterization of their polymeric adducts
 with lanthanoid ions
;
_journal_issue 1
_journal_name_full CrystEngComm
_journal_page_first 339
_journal_paper_doi 10.1039/c0ce00474j
_journal_volume 13
_journal_year 2011
_chemical_formula_moiety '2(C18 H15 Nd O12), 4(H2 O), 3(O)'
_chemical_formula_sum 'C36 H38 Nd2 O31'
_chemical_formula_weight 1255.13
_chemical_name_systematic
;
?
;
_space_group_IT_number 2
_symmetry_cell_setting triclinic
_symmetry_space_group_name_Hall '-P 1'
_symmetry_space_group_name_H-M 'P -1'
_atom_sites_solution_hydrogens geom
_atom_sites_solution_primary direct
_atom_sites_solution_secondary difmap
_audit_creation_method SHELXL-97
_cell_angle_alpha 91.5960(15)
_cell_angle_beta 94.8827(14)
_cell_angle_gamma 93.4052(16)
_cell_formula_units_Z 1
_cell_length_a 8.5679(3)
_cell_length_b 9.9939(3)
_cell_length_c 12.5472(5)
_cell_measurement_reflns_used 3561
_cell_measurement_temperature 110(2)
_cell_measurement_theta_max 27.90
_cell_measurement_theta_min 2.39
_cell_volume 1068.00(7)
_computing_cell_refinement Denzo
_computing_data_collection 'Collect, Nonius B.V.'
_computing_data_reduction 'Denzo & Scalepack'
_computing_structure_refinement 'SHELXL-97 (Sheldrick, 1997)'
_computing_structure_solution SIR97
_diffrn_ambient_temperature 110(2)
_diffrn_detector_area_resol_mean 12.8
_diffrn_measured_fraction_theta_full 0.978
_diffrn_measured_fraction_theta_max 0.978
_diffrn_measurement_device_type 'Nonius KappaCCD'
_diffrn_measurement_method '1 deg. \w scans'
_diffrn_radiation_monochromator graphite
_diffrn_radiation_source 'fine-focus sealed tube'
_diffrn_radiation_type MoK\a
_diffrn_radiation_wavelength 0.71073
_diffrn_reflns_av_R_equivalents 0.0470
_diffrn_reflns_av_sigmaI/netI 0.0670
_diffrn_reflns_limit_h_max 11
_diffrn_reflns_limit_h_min 0
_diffrn_reflns_limit_k_max 13
_diffrn_reflns_limit_k_min -12
_diffrn_reflns_limit_l_max 16
_diffrn_reflns_limit_l_min -16
_diffrn_reflns_number 10107
_diffrn_reflns_theta_full 27.90
_diffrn_reflns_theta_max 27.90
_diffrn_reflns_theta_min 2.39
_diffrn_standards_number 0
_exptl_absorpt_coefficient_mu 2.514
_exptl_absorpt_correction_T_max 0.7043
_exptl_absorpt_correction_T_min 0.5193
_exptl_absorpt_correction_type multi-scan
_exptl_absorpt_process_details 'Blessing, 1995'
_exptl_crystal_colour colorless
_exptl_crystal_density_diffrn 1.952
_exptl_crystal_density_method 'not measured'
_exptl_crystal_description plates
_exptl_crystal_F_000 622
_exptl_crystal_size_max 0.30
_exptl_crystal_size_mid 0.20
_exptl_crystal_size_min 0.15
_refine_diff_density_max 2.068
_refine_diff_density_min -2.017
_refine_diff_density_rms 0.203
_refine_ls_extinction_method none
_refine_ls_goodness_of_fit_ref 1.016
_refine_ls_hydrogen_treatment constr
_refine_ls_matrix_type full
_refine_ls_number_parameters 315
_refine_ls_number_reflns 4997
_refine_ls_number_restraints 0
_refine_ls_restrained_S_all 1.016
_refine_ls_R_factor_all 0.0635
_refine_ls_R_factor_gt 0.0484
_refine_ls_shift/su_max 0.000
_refine_ls_shift/su_mean 0.000
_refine_ls_structure_factor_coef Fsqd
_refine_ls_weighting_details 'calc w=1/[\s^2^(Fo^2^)+(0.0815P)^2^+1.1382P] where P=(Fo^2^+2Fc^2^)/3'
_refine_ls_weighting_scheme calc
_refine_ls_wR_factor_gt 0.1215
_refine_ls_wR_factor_ref 0.1294
_reflns_number_gt 4113
_reflns_number_total 4997
_reflns_threshold_expression >2sigma(I)
_cod_data_source_file C0CE00474J.TXT
_cod_data_source_block 9
_cod_database_code 7205383

loop_
_symmetry_equiv_pos_as_xyz
'x, y, z'
'-x, -y, -z'

loop_
_atom_site_label
_atom_site_type_symbol
_atom_site_fract_x
_atom_site_fract_y
_atom_site_fract_z
_atom_site_U_iso_or_equiv
_atom_site_adp_type
_atom_site_occupancy
_atom_site_symmetry_multiplicity
_atom_site_calc_flag
_atom_site_refinement_flags
_atom_site_disorder_assembly
_atom_site_disorder_group
Nd Nd 0.40284(3) 0.60355(3) -0.32267(2) 0.01608(12) Uani 1 1 d . . .
O1 O 0.3606(5) 0.7364(4) -0.1512(3) 0.0249(9) Uani 1 1 d . . .
O2 O 0.4736(5) 0.8404(4) -0.2797(3) 0.0220(9) Uani 1 1 d . . .
C3 C 0.4074(6) 0.8437(5) -0.1938(4) 0.0165(11) Uani 1 1 d . . .
C4 C 0.3791(6) 0.9766(5) -0.1429(4) 0.0166(11) Uani 1 1 d . . .
C5 C 0.4200(6) 1.0912(5) -0.1985(4) 0.0166(11) Uani 1 1 d . . .
H5 H 0.4685 1.0844 -0.2636 0.020 Uiso 1 1 calc R . .
C6 C 0.3872(6) 1.2166(5) -0.1551(4) 0.0169(11) Uani 1 1 d . . .
C7 C 0.4155(7) 1.3422(5) -0.2153(4) 0.0173(11) Uani 1 1 d . . .
O8 O 0.5051(5) 1.3488(4) -0.2905(3) 0.0177(8) Uani 1 1 d . . .
O9 O 0.3420(5) 1.4428(4) -0.1876(3) 0.0208(8) Uani 1 1 d . . .
C10 C 0.3183(6) 1.2250(5) -0.0598(5) 0.0174(11) Uani 1 1 d . . .
H10 H 0.2970 1.3101 -0.0309 0.021 Uiso 1 1 calc R . .
C11 C 0.2795(6) 1.1085(6) -0.0056(4) 0.0181(11) Uani 1 1 d . . .
C12 C 0.3100(6) 0.9834(5) -0.0473(4) 0.0174(11) Uani 1 1 d . . .
H12 H 0.2839 0.9041 -0.0109 0.021 Uiso 1 1 calc R . .
O13 O 0.2120(5) 1.1297(4) 0.0893(3) 0.0228(9) Uani 1 1 d . . .
C14 C 0.1574(7) 1.0121(6) 0.1407(5) 0.0210(12) Uani 1 1 d . . .
H14A H 0.2475 0.9627 0.1697 0.025 Uiso 1 1 calc R . .
H14B H 0.0912 0.9522 0.0888 0.025 Uiso 1 1 calc R . .
C15 C 0.0636(7) 1.0563(5) 0.2296(5) 0.0194(11) Uani 1 1 d . . .
H15A H 0.1295 1.1134 0.2837 0.023 Uiso 1 1 calc R . .
H15B H -0.0266 1.1064 0.2018 0.023 Uiso 1 1 calc R . .
O16 O 0.0117(5) 0.9316(4) 0.2739(3) 0.0218(8) Uani 1 1 d . . .
C17 C -0.0865(6) 0.9348(5) 0.3542(4) 0.0167(11) Uani 1 1 d . . .
C18 C -0.1359(6) 0.8085(5) 0.3881(4) 0.0170(11) Uani 1 1 d . . .
H18 H -0.0991 0.7300 0.3568 0.020 Uiso 1 1 calc R . .
C19 C -0.2385(6) 0.7974(5) 0.4677(4) 0.0143(10) Uani 1 1 d . . .
C20 C -0.2988(6) 0.6578(5) 0.4958(4) 0.0147(10) Uani 1 1 d . . .
O21 O -0.2564(5) 0.5590(4) 0.4439(3) 0.0178(8) Uani 1 1 d . . .
O22 O -0.3889(5) 0.6474(4) 0.5694(3) 0.0213(8) Uani 1 1 d . . .
C23 C -0.2918(6) 0.9122(5) 0.5161(4) 0.0160(10) Uani 1 1 d . . .
H23 H -0.3600 0.9050 0.5718 0.019 Uiso 1 1 calc R . .
C24 C -0.2419(6) 1.0374(5) 0.4802(4) 0.0146(10) Uani 1 1 d . . .
C25 C -0.2959(6) 1.1641(5) 0.5273(4) 0.0165(11) Uani 1 1 d . . .
O26 O -0.2879(5) 1.2708(4) 0.4820(3) 0.0200(8) Uani 1 1 d . . .
O27 O -0.3528(5) 1.1500(4) 0.6208(3) 0.0209(8) Uani 1 1 d . . .
H27 H -0.3986 1.2189 0.6366 0.031 Uiso 1 1 calc R . .
C28 C -0.1398(6) 1.0490(5) 0.3993(4) 0.0166(11) Uani 1 1 d . . .
H28 H -0.1074 1.1349 0.3756 0.020 Uiso 1 1 calc R . .
O29 O 0.1188(5) 0.6319(4) -0.2962(3) 0.0219(9) Uani 1 1 d . . .
H29A H 0.1037 0.6455 -0.2266 0.033 Uiso 1 1 d R . .
H29B H 0.0372 0.5855 -0.3329 0.033 Uiso 1 1 d R . .
O30 O 0.6592(5) 0.6015(4) -0.2027(3) 0.0226(9) Uani 1 1 d . . .
H30A H 0.7077 0.6820 -0.1841 0.034 Uiso 1 1 d R . .
H30B H 0.6497 0.5482 -0.1468 0.034 Uiso 1 1 d R . .
O31 O 0.3264(7) 0.5686(5) 0.0385(4) 0.0450(13) Uani 1 1 d . . .
H31A H 0.4086 0.6153 0.0157 0.068 Uiso 1 1 d R . .
H31B H 0.2430 0.5515 -0.0096 0.068 Uiso 1 1 d R . .
O32 O 0.1382(5) 0.5459(4) 0.3399(4) 0.0281(10) Uani 1 1 d . . .
H32A H 0.1823 0.4780 0.3075 0.042 Uiso 1 1 d R . .
H32B H 0.0646 0.5832 0.2968 0.042 Uiso 1 1 d R . .
O33A O 0.0516(13) 0.5723(11) 0.9185(9) 0.046(3) Uiso 0.75 1 d P A 1
O33B O -0.0698(17) 0.3143(15) 0.8487(12) 0.050(3) Uiso 0.75 1 d P B 2

loop_
_atom_site_aniso_label
_atom_site_aniso_U_11
_atom_site_aniso_U_22
_atom_site_aniso_U_33
_atom_site_aniso_U_23
_atom_site_aniso_U_13
_atom_site_aniso_U_12
Nd 0.02020(17) 0.01153(16) 0.01752(17) 0.00167(10) 0.00644(11) 0.00180(11)
O1 0.038(2) 0.0131(19) 0.025(2) 0.0031(16) 0.0116(19) -0.0024(17)
O2 0.032(2) 0.0116(18) 0.025(2) 0.0019(16) 0.0124(18) 0.0059(16)
C3 0.019(3) 0.013(2) 0.018(3) 0.002(2) 0.002(2) 0.004(2)
C4 0.017(3) 0.014(3) 0.019(3) -0.001(2) 0.003(2) -0.001(2)
C5 0.018(3) 0.016(3) 0.016(3) -0.001(2) 0.001(2) 0.002(2)
C6 0.017(3) 0.017(3) 0.017(3) 0.003(2) 0.005(2) 0.001(2)
C7 0.024(3) 0.011(2) 0.016(3) 0.000(2) 0.002(2) 0.000(2)
O8 0.024(2) 0.0143(18) 0.0157(19) 0.0013(15) 0.0081(16) 0.0031(15)
O9 0.030(2) 0.0122(18) 0.022(2) 0.0006(15) 0.0121(17) 0.0071(16)
C10 0.019(3) 0.013(2) 0.020(3) 0.000(2) 0.003(2) 0.000(2)
C11 0.019(3) 0.019(3) 0.017(3) 0.001(2) 0.006(2) 0.003(2)
C12 0.016(3) 0.016(3) 0.020(3) 0.006(2) 0.002(2) 0.001(2)
O13 0.031(2) 0.017(2) 0.023(2) 0.0029(16) 0.0158(18) 0.0022(16)
C14 0.026(3) 0.018(3) 0.021(3) 0.010(2) 0.007(2) 0.004(2)
C15 0.024(3) 0.013(3) 0.022(3) 0.005(2) 0.004(2) 0.000(2)
O16 0.026(2) 0.0148(19) 0.026(2) 0.0036(16) 0.0110(17) 0.0020(16)
C17 0.015(3) 0.022(3) 0.013(2) 0.001(2) 0.002(2) 0.000(2)
C18 0.016(3) 0.015(2) 0.021(3) -0.001(2) 0.002(2) 0.002(2)
C19 0.015(2) 0.013(2) 0.015(2) 0.0018(19) 0.002(2) 0.0018(19)
C20 0.013(2) 0.016(3) 0.014(3) 0.002(2) 0.002(2) -0.0030(19)
O21 0.025(2) 0.0115(18) 0.0181(19) -0.0006(14) 0.0052(16) 0.0032(15)
O22 0.023(2) 0.0178(19) 0.025(2) 0.0024(16) 0.0139(17) 0.0011(16)
C23 0.014(3) 0.016(3) 0.017(3) 0.000(2) 0.003(2) 0.000(2)
C24 0.020(3) 0.009(2) 0.015(3) 0.0042(19) 0.000(2) 0.0022(19)
C25 0.013(2) 0.017(3) 0.020(3) -0.002(2) 0.000(2) 0.001(2)
O26 0.024(2) 0.0132(19) 0.024(2) 0.0023(16) 0.0051(17) 0.0034(15)
O27 0.026(2) 0.0176(19) 0.021(2) 0.0023(16) 0.0091(17) 0.0044(16)
C28 0.018(3) 0.014(2) 0.018(3) 0.001(2) 0.004(2) -0.004(2)
O29 0.020(2) 0.0175(19) 0.029(2) 0.0028(16) 0.0095(17) 0.0011(15)
O30 0.026(2) 0.022(2) 0.020(2) 0.0018(16) 0.0045(17) 0.0018(17)
O31 0.055(3) 0.033(3) 0.043(3) 0.012(2) -0.011(3) -0.011(2)
O32 0.024(2) 0.032(2) 0.029(2) -0.0003(19) 0.0051(18) 0.0047(18)

loop_
_atom_type_symbol
_atom_type_description
_atom_type_scat_dispersion_real
_atom_type_scat_dispersion_imag
_atom_type_scat_source
C C 0.0033 0.0016 'International Tables Vol C Tables 4.2.6.8 and 6.1.1.4'
H H 0.0000 0.0000 'International Tables Vol C Tables 4.2.6.8 and 6.1.1.4'
Nd Nd -0.1943 3.0179 'International Tables Vol C Tables 4.2.6.8 and 6.1.1.4'
O O 0.0106 0.0060 'International Tables Vol C Tables 4.2.6.8 and 6.1.1.4'

loop_
_geom_angle_atom_site_label_1
_geom_angle_atom_site_label_2
_geom_angle_atom_site_label_3
_geom_angle
_geom_angle_site_symmetry_1
_geom_angle_site_symmetry_3
_geom_angle_publ_flag
O22 Nd O21 96.48(14) 1_654 2_565 ?
O22 Nd O9 136.20(13) 1_654 1_545 ?
O21 Nd O9 83.75(13) 2_565 1_545 ?
O22 Nd O2 78.05(13) 1_654 . ?
O21 Nd O2 146.81(13) 2_565 . ?
O9 Nd O2 122.85(13) 1_545 . ?
O22 Nd O29 146.71(13) 1_654 . ?
O21 Nd O29 74.50(13) 2_565 . ?
O9 Nd O29 75.63(13) 1_545 . ?
O2 Nd O29 92.10(13) . . ?
O22 Nd O26 74.01(13) 1_654 2_575 ?
O21 Nd O26 72.42(12) 2_565 2_575 ?
O9 Nd O26 144.35(14) 1_545 2_575 ?
O2 Nd O26 74.63(13) . 2_575 ?
O29 Nd O26 72.72(13) . 2_575 ?
O22 Nd O30 72.42(14) 1_654 . ?
O21 Nd O30 134.06(13) 2_565 . ?
O9 Nd O30 76.38(14) 1_545 . ?
O2 Nd O30 75.99(13) . . ?
O29 Nd O30 136.35(13) . . ?
O26 Nd O30 139.01(13) 2_575 . ?
O22 Nd O1 124.90(14) 1_654 . ?
O21 Nd O1 137.77(13) 2_565 . ?
O9 Nd O1 72.35(12) 1_545 . ?
O2 Nd O1 52.21(12) . . ?
O29 Nd O1 66.22(14) . . ?
O26 Nd O1 108.37(13) 2_575 . ?
O30 Nd O1 73.73(14) . . ?
O22 Nd O8 89.25(12) 1_654 1_545 ?
O21 Nd O8 69.10(12) 2_565 1_545 ?
O9 Nd O8 49.80(11) 1_545 1_545 ?
O2 Nd O8 142.37(13) . 1_545 ?
O29 Nd O8 115.71(12) . 1_545 ?
O26 Nd O8 135.71(12) 2_575 1_545 ?
O30 Nd O8 66.39(12) . 1_545 ?
O1 Nd O8 114.69(12) . 1_545 ?
O22 Nd C3 102.84(15) 1_654 . ?
O21 Nd C3 148.54(14) 2_565 . ?
O9 Nd C3 98.56(14) 1_545 . ?
O2 Nd C3 26.09(14) . . ?
O29 Nd C3 75.74(15) . . ?
O26 Nd C3 89.22(14) 2_575 . ?
O30 Nd C3 76.11(14) . . ?
O1 Nd C3 26.44(13) . . ?
O8 Nd C3 134.88(13) 1_545 . ?
O22 Nd C7 113.59(14) 1_654 1_545 ?
O21 Nd C7 73.97(14) 2_565 1_545 ?
O9 Nd C7 24.72(13) 1_545 1_545 ?
O2 Nd C7 138.41(14) . 1_545 ?
O29 Nd C7 94.96(14) . 1_545 ?
O26 Nd C7 146.20(14) 2_575 1_545 ?
O30 Nd C7 70.78(14) . 1_545 ?
O1 Nd C7 94.10(13) . 1_545 ?
O8 Nd C7 25.14(13) 1_545 1_545 ?
C3 Nd C7 118.79(15) . 1_545 ?
C3 O1 Nd 89.7(3) . . ?
C3 O2 Nd 95.5(3) . . ?
O2 C3 O1 121.1(5) . . ?
O2 C3 C4 119.4(5) . . ?
O1 C3 C4 119.5(5) . . ?
O2 C3 Nd 58.5(3) . . ?
O1 C3 Nd 63.8(3) . . ?
C4 C3 Nd 167.2(4) . . ?
C12 C4 C5 122.3(5) . . ?
C12 C4 C3 120.7(5) . . ?
C5 C4 C3 117.0(5) . . ?
C4 C5 C6 118.1(5) . . ?
C4 C5 H5 121.0 . . ?
C6 C5 H5 121.0 . . ?
C10 C6 C5 120.3(5) . . ?
C10 C6 C7 118.9(5) . . ?
C5 C6 C7 120.6(5) . . ?
O8 C7 O9 121.2(5) . . ?
O8 C7 C6 122.7(5) . . ?
O9 C7 C6 116.1(5) . . ?
O8 C7 Nd 68.3(3) . 1_565 ?
O9 C7 Nd 53.1(3) . 1_565 ?
C6 C7 Nd 167.7(4) . 1_565 ?
C7 O8 Nd 86.5(3) . 1_565 ?
C7 O9 Nd 102.2(3) . 1_565 ?
C6 C10 C11 120.4(5) . . ?
C6 C10 H10 119.8 . . ?
C11 C10 H10 119.8 . . ?
O13 C11 C12 124.7(5) . . ?
O13 C11 C10 115.1(5) . . ?
C12 C11 C10 120.2(5) . . ?
C4 C12 C11 118.7(5) . . ?
C4 C12 H12 120.7 . . ?
C11 C12 H12 120.7 . . ?
C11 O13 C14 116.0(4) . . ?
O13 C14 C15 107.6(4) . . ?
O13 C14 H14A 110.2 . . ?
C15 C14 H14A 110.2 . . ?
O13 C14 H14B 110.2 . . ?
C15 C14 H14B 110.2 . . ?
H14A C14 H14B 108.5 . . ?
O16 C15 C14 103.1(4) . . ?
O16 C15 H15A 111.1 . . ?
C14 C15 H15A 111.1 . . ?
O16 C15 H15B 111.1 . . ?
C14 C15 H15B 111.1 . . ?
H15A C15 H15B 109.1 . . ?
C17 O16 C15 118.7(4) . . ?
O16 C17 C28 125.6(5) . . ?
O16 C17 C18 114.2(5) . . ?
C28 C17 C18 120.2(5) . . ?
C19 C18 C17 120.1(5) . . ?
C19 C18 H18 120.0 . . ?
C17 C18 H18 120.0 . . ?
C18 C19 C23 120.7(5) . . ?
C18 C19 C20 118.1(5) . . ?
C23 C19 C20 121.1(5) . . ?
O22 C20 O21 123.5(5) . . ?
O22 C20 C19 118.2(5) . . ?
O21 C20 C19 118.3(5) . . ?
C20 O21 Nd 131.4(3) . 2_565 ?
C20 O22 Nd 167.1(4) . 1_456 ?
C24 C23 C19 118.2(5) . . ?
C24 C23 H23 120.9 . . ?
C19 C23 H23 120.9 . . ?
C23 C24 C28 121.3(5) . . ?
C23 C24 C25 121.1(5) . . ?
C28 C24 C25 117.6(4) . . ?
O26 C25 O27 123.4(5) . . ?
O26 C25 C24 122.5(5) . . ?
O27 C25 C24 114.1(4) . . ?
C25 O26 Nd 143.5(4) . 2_575 ?
C25 O27 H27 109.5 . . ?
C17 C28 C24 119.5(5) . . ?
C17 C28 H28 120.2 . . ?
C24 C28 H28 120.2 . . ?
Nd O29 H29A 111.8 . . ?
Nd O29 H29B 124.8 . . ?
H29A O29 H29B 112.6 . . ?
Nd O30 H30A 116.2 . . ?
Nd O30 H30B 112.0 . . ?
H30A O30 H30B 113.1 . . ?
H31A O31 H31B 116.4 . . ?
H32A O32 H32B 113.0 . . ?

loop_
_geom_bond_atom_site_label_1
_geom_bond_atom_site_label_2
_geom_bond_distance
_geom_bond_site_symmetry_2
_geom_bond_publ_flag
Nd O22 2.359(4) 1_654 ?
Nd O21 2.413(4) 2_565 ?
Nd O9 2.434(4) 1_545 ?
Nd O2 2.442(4) . ?
Nd O29 2.515(4) . ?
Nd O26 2.549(4) 2_575 ?
Nd O30 2.556(4) . ?
Nd O1 2.560(4) . ?
Nd O8 2.770(4) 1_545 ?
Nd C3 2.852(5) . ?
Nd C7 2.975(5) 1_545 ?
O1 C3 1.270(6) . ?
O2 C3 1.260(7) . ?
C3 C4 1.499(7) . ?
C4 C12 1.385(8) . ?
C4 C5 1.399(7) . ?
C5 C6 1.406(7) . ?
C5 H5 0.9500 . ?
C6 C10 1.381(8) . ?
C6 C7 1.501(7) . ?
C7 O8 1.266(7) . ?
C7 O9 1.273(6) . ?
C7 Nd 2.975(5) 1_565 ?
O8 Nd 2.770(4) 1_565 ?
O9 Nd 2.434(4) 1_565 ?
C10 C11 1.402(7) . ?
C10 H10 0.9500 . ?
C11 O13 1.384(7) . ?
C11 C12 1.390(8) . ?
C12 H12 0.9500 . ?
O13 C14 1.429(6) . ?
C14 C15 1.501(8) . ?
C14 H14A 0.9900 . ?
C14 H14B 0.9900 . ?
C15 O16 1.441(6) . ?
C15 H15A 0.9900 . ?
C15 H15B 0.9900 . ?
O16 C17 1.367(7) . ?
C17 C28 1.379(7) . ?
C17 C18 1.397(7) . ?
C18 C19 1.388(8) . ?
C18 H18 0.9500 . ?
C19 C23 1.401(7) . ?
C19 C20 1.520(7) . ?
C20 O22 1.256(6) . ?
C20 O21 1.256(6) . ?
O21 Nd 2.413(4) 2_565 ?
O22 Nd 2.359(4) 1_456 ?
C23 C24 1.397(7) . ?
C23 H23 0.9500 . ?
C24 C28 1.398(8) . ?
C24 C25 1.497(7) . ?
C25 O26 1.224(6) . ?
C25 O27 1.316(7) . ?
O26 Nd 2.549(4) 2_575 ?
O27 H27 0.8400 . ?
C28 H28 0.9500 . ?
O29 H29A 0.9011 . ?
O29 H29B 0.9008 . ?
O30 H30A 0.8989 . ?
O30 H30B 0.8991 . ?
O31 H31A 0.8934 . ?
O31 H31B 0.8999 . ?
O32 H32A 0.8998 . ?
O32 H32B 0.8998 . ?

loop_
_geom_hbond_atom_site_label_D
_geom_hbond_atom_site_label_H
_geom_hbond_atom_site_label_A
_geom_hbond_distance_DH
_geom_hbond_distance_HA
_geom_hbond_distance_DA
_geom_hbond_angle_DHA
_geom_hbond_site_symmetry_A
O27 H27 O8 0.84 1.84 2.658(5) 163 1_456
O29 H29A O33A 0.90 2.05 2.873(12) 150 1_554
O29 H29B O32 0.90 1.93 2.754(6) 151 2_565
O30 H30A O13 0.90 2.24 3.103(6) 161 2_675
O30 H30B O31 0.90 1.82 2.707(6) 168 2_665
O31 H31A O1 0.89 2.46 2.974(6) 117 .
O31 H31B O33A 0.90 1.83 2.688(6) 159 1_554
O32 H32A O30 0.90 2.14 2.970(6) 153 2_665
O32 H32B O33B 0.90 2.12 2.817(7) 134 2_566
